data_1553491
loop_
_publ_author_name
'Naito, Masaya'
'Komiya, Naruyoshi'
'Naota, Takeshi'

_publ_section_title
;
 Homochiral association of binuclear
 trans-bis(\b-iminoaryloxy)palladium(ii) complexes doubly linked with
 m-xylylene spacers: drastic linker-dependence of the association
 chirality of chiral clothespin-shaped molecules
;
_journal_issue 10
_journal_name_full 'Organic Chemistry Frontiers'
_journal_page_first 1286
_journal_paper_doi 10.1039/C6QO00315J
_journal_volume 3
_journal_year 2016
_chemical_formula_moiety 'C61 H45 Cl3 N4 O4 Pd2'
_chemical_formula_sum 'C61 H45 Cl3 N4 O4 Pd2'
_chemical_formula_weight 1217.21
_chemical_name_common 2PdNAmX-1
_space_group_IT_number 15
_space_group_name_Hall '-C 2yc'
_space_group_name_H-M_alt 'C 1 2/c 1'
_symmetry_cell_setting monoclinic
_symmetry_Int_Tables_number 15
_symmetry_space_group_name_Hall '-C 2yc'
_symmetry_space_group_name_H-M 'C 1 2/c 1'
_atom_sites_solution_hydrogens geom
_atom_sites_solution_primary direct
_atom_sites_solution_secondary difmap
_audit_update_record
;
2016-04-30 deposited with the CCDC.
2016-08-08 downloaded from the CCDC.
;
_cell_angle_alpha 90.0000
_cell_angle_beta 113.6497(17)
_cell_angle_gamma 90.0000
_cell_formula_units_Z 8
_cell_length_a 27.6181(17)
_cell_length_b 13.0551(9)
_cell_length_c 30.802(2)
_cell_measurement_reflns_used 60385
_cell_measurement_temperature 113
_cell_measurement_theta_max 27.47
_cell_measurement_theta_min 3.00
_cell_volume 10173.2(12)
_computing_cell_refinement 'RAPID AUTO'
_computing_data_collection 'RAPID AUTO (Rigaku, ????)'
_computing_data_reduction 'RAPID AUTO'
_computing_molecular_graphics 'CrystalStructure 4.0'
_computing_publication_material 'CrystalStructure 4.0 (Rigaku, 2010)'
_computing_structure_refinement 'SHELXL97 (Sheldrick, 2008)'
_computing_structure_solution 'SIR92 (Altomare, et al., 1994)'
_diffrn_ambient_temperature 113
_diffrn_detector_area_resol_mean 10.000
_diffrn_measured_fraction_theta_full 0.994
_diffrn_measured_fraction_theta_max 0.994
_diffrn_measurement_device_type 'Rigaku R-AXIS RAPID'
_diffrn_measurement_method \w
_diffrn_radiation_type 'Mo K\a'
_diffrn_radiation_wavelength 0.71075
_diffrn_reflns_av_R_equivalents 0.0632
_diffrn_reflns_limit_h_max 35
_diffrn_reflns_limit_h_min -35
_diffrn_reflns_limit_k_max 16
_diffrn_reflns_limit_k_min -16
_diffrn_reflns_limit_l_max 39
_diffrn_reflns_limit_l_min -39
_diffrn_reflns_number 89431
_diffrn_reflns_theta_full 27.49
_diffrn_reflns_theta_max 27.48
_diffrn_standards_number 0
_exptl_absorpt_coefficient_mu 0.920
_exptl_absorpt_correction_type none
_exptl_crystal_colour yellow
_exptl_crystal_density_diffrn 1.589
_exptl_crystal_density_method 'not measured'
_exptl_crystal_description block
_exptl_crystal_F_000 4912.00
_exptl_crystal_recrystallization_method 'Re-crystallisation from solvent'
_exptl_crystal_size_max 0.600
_exptl_crystal_size_mid 0.600
_exptl_crystal_size_min 0.300
_refine_diff_density_max 1.800
_refine_diff_density_min -3.250
_refine_ls_extinction_method none
_refine_ls_goodness_of_fit_ref 1.053
_refine_ls_hydrogen_treatment constr
_refine_ls_number_parameters 667
_refine_ls_number_reflns 11605
_refine_ls_number_restraints 60
_refine_ls_R_factor_gt 0.0732
_refine_ls_shift/su_max 0.002
_refine_ls_structure_factor_coef Fsqd
_refine_ls_weighting_details 'w = 1/[\s^2^(Fo^2^)+(0.0409P)^2^+195.4855P] where P=(Fo^2^+2Fc^2^)/3'
_refine_ls_weighting_scheme calc
_refine_ls_wR_factor_ref 0.1673
_reflns_number_gt 9780
_reflns_number_total 11605
_reflns_threshold_expression F^2^>2.0\s(F^2^)
_cod_data_source_file c6qo00315j2.cif
_cod_data_source_block 2PdNAmX-1
_cod_database_code 1553491
_solvent_exptl_crystal_recrystallization_method CHCl3

loop_
_symmetry_equiv_pos_site_id
_symmetry_equiv_pos_as_xyz
1 +X,+Y,+Z
2 -X,+Y,1/2-Z
3 -X,-Y,-Z
4 +X,-Y,1/2+Z
5 1/2+X,1/2+Y,+Z
6 1/2-X,1/2+Y,1/2-Z
7 1/2-X,1/2-Y,-Z
8 1/2+X,1/2-Y,1/2+Z

loop_
_atom_site_label
_atom_site_type_symbol
_atom_site_fract_x
_atom_site_fract_y
_atom_site_fract_z
_atom_site_U_iso_or_equiv
_atom_site_adp_type
_atom_site_occupancy
_atom_site_symmetry_multiplicity
_atom_site_calc_flag
_atom_site_refinement_flags
Pd1 Pd 0.919512(15) 0.13237(3) 0.020084(14) 0.02222(11) Uani 1.0 8 d .
Pd2 Pd 0.97235(2) 0.23569(5) 0.189080(16) 0.04313(17) Uani 1.0 8 d .
Cl1 Cl 1.22104(10) 0.3942(3) 0.18950(11) 0.0908(10) Uani 1.0 8 d .
Cl2 Cl 1.22462(13) 0.6123(3) 0.1945(2) 0.149(2) Uani 1.0 8 d .
Cl3 Cl 1.12875(11) 0.5138(4) 0.13309(12) 0.1184(14) Uani 1.0 8 d .
O1 O 0.99762(15) 0.1555(4) 0.04514(14) 0.0296(9) Uani 1.0 8 d .
O2 O 0.84189(15) 0.1081(3) -0.00462(13) 0.0264(9) Uani 1.0 8 d .
O3 O 1.0023(3) 0.1005(5) 0.18331(18) 0.069(2) Uani 1.0 8 d .
O4 O 0.94196(17) 0.3714(4) 0.19393(16) 0.0398(11) Uani 1.0 8 d .
N1 N 0.92996(18) -0.0164(4) 0.03990(15) 0.0242(10) Uani 1.0 8 d .
N2 N 0.90864(18) 0.2779(4) -0.00360(17) 0.0272(10) Uani 1.0 8 d .
N3 N 1.0345(3) 0.3111(7) 0.1846(3) 0.064(3) Uani 1.0 8 d .
N4 N 0.9109(3) 0.1615(5) 0.19399(17) 0.0437(16) Uani 1.0 8 d .
C1 C 1.0345(3) 0.0863(5) 0.05925(19) 0.0289(13) Uani 1.0 8 d .
C2 C 1.0262(3) -0.0183(5) 0.06472(18) 0.0274(12) Uani 1.0 8 d .
C3 C 1.0699(3) -0.0886(6) 0.08040(19) 0.0315(13) Uani 1.0 8 d .
C4 C 1.1202(3) -0.0563(6) 0.0899(2) 0.0352(15) Uani 1.0 8 d .
C5 C 1.1304(3) 0.0483(6) 0.08511(19) 0.0324(14) Uani 1.0 8 d .
C6 C 1.1820(3) 0.0847(7) 0.0940(2) 0.0403(17) Uani 1.0 8 d .
C7 C 1.1917(3) 0.1844(7) 0.0893(3) 0.0476(19) Uani 1.0 8 d .
C8 C 1.1500(3) 0.2559(7) 0.0749(3) 0.0479(19) Uani 1.0 8 d .
C9 C 1.0992(3) 0.2238(6) 0.0659(3) 0.0403(16) Uani 1.0 8 d .
C10 C 1.0886(3) 0.1212(6) 0.07027(19) 0.0322(14) Uani 1.0 8 d .
C11 C 0.9753(3) -0.0610(5) 0.05563(18) 0.0255(12) Uani 1.0 8 d .
C12 C 0.8042(2) 0.1727(5) -0.02743(18) 0.0242(11) Uani 1.0 8 d .
C13 C 0.8119(3) 0.2743(5) -0.03768(18) 0.0268(12) Uani 1.0 8 d .
C14 C 0.7670(3) 0.3395(5) -0.0607(2) 0.0311(13) Uani 1.0 8 d .
C15 C 0.7169(3) 0.3054(6) -0.0743(2) 0.0317(13) Uani 1.0 8 d .
C16 C 0.7071(3) 0.2018(5) -0.06651(18) 0.0271(12) Uani 1.0 8 d .
C17 C 0.6554(3) 0.1626(6) -0.08108(19) 0.0324(14) Uani 1.0 8 d .
C18 C 0.6464(3) 0.0619(6) -0.0746(2) 0.0368(15) Uani 1.0 8 d .
C19 C 0.6891(3) -0.0048(6) -0.0527(3) 0.0378(15) Uani 1.0 8 d .
C20 C 0.7400(3) 0.0319(6) -0.0378(2) 0.0319(13) Uani 1.0 8 d .
C21 C 0.7501(2) 0.1337(5) -0.04406(18) 0.0262(12) Uani 1.0 8 d .
C22 C 0.8627(3) 0.3195(5) -0.0250(2) 0.0301(13) Uani 1.0 8 d .
C23 C 1.0499(4) 0.0808(8) 0.1880(3) 0.067(3) Uani 1.0 8 d .
C24 C 1.0867(4) 0.1547(9) 0.1915(3) 0.065(3) Uani 1.0 8 d .
C25 C 1.1414(4) 0.1263(10) 0.1996(3) 0.080(3) Uani 1.0 8 d .
C26 C 1.1515(5) 0.0184(10) 0.2033(3) 0.080(3) Uani 1.0 8 d .
C27 C 1.1169(5) -0.0559(11) 0.1995(4) 0.085(4) Uani 1.0 8 d .
C28 C 1.1301(6) -0.1636(11) 0.2017(4) 0.094(4) Uani 1.0 8 d .
C29 C 1.0953(7) -0.2303(13) 0.1983(6) 0.126(6) Uani 1.0 8 d .
C30 C 1.0429(6) -0.2068(11) 0.1911(5) 0.114(5) Uani 1.0 8 d .
C31 C 1.0295(6) -0.1042(9) 0.1870(4) 0.097(4) Uani 1.0 8 d .
C32 C 1.0651(4) -0.0274(9) 0.1905(3) 0.073(3) Uani 1.0 8 d .
C33 C 1.0773(3) 0.2626(10) 0.1876(3) 0.075(4) Uani 1.0 8 d .
C34 C 0.8963(3) 0.3897(5) 0.19451(18) 0.0295(13) Uani 1.0 8 d .
C35 C 0.8604(3) 0.3147(5) 0.1950(2) 0.0341(14) Uani 1.0 8 d .
C36 C 0.8104(4) 0.3438(7) 0.1944(3) 0.053(2) Uani 1.0 8 d .
C37 C 0.7962(4) 0.4426(6) 0.1938(3) 0.0494(19) Uani 1.0 8 d .
C38 C 0.8310(3) 0.5218(6) 0.1935(2) 0.0359(15) Uani 1.0 8 d .
C39 C 0.8161(4) 0.6246(6) 0.1914(3) 0.0449(18) Uani 1.0 8 d .
C40 C 0.8489(5) 0.7004(6) 0.1897(4) 0.074(3) Uani 1.0 8 d .
C41 C 0.8983(6) 0.6751(8) 0.1907(6) 0.104(5) Uani 1.0 8 d .
C42 C 0.9140(4) 0.5745(7) 0.1925(5) 0.072(3) Uani 1.0 8 d .
C43 C 0.8808(3) 0.4957(5) 0.1940(3) 0.0352(14) Uani 1.0 8 d .
C44 C 0.8707(4) 0.2075(5) 0.1955(3) 0.0424(17) Uani 1.0 8 d .
C45 C 0.8845(3) -0.0808(5) 0.03499(19) 0.0274(12) Uani 1.0 8 d .
C46 C 0.8648(3) -0.0645(5) 0.0736(2) 0.0267(12) Uani 1.0 8 d .
C47 C 0.8948(3) -0.0131(5) 0.11523(19) 0.0298(13) Uani 1.0 8 d .
C48 C 0.8770(4) -0.0034(5) 0.1518(3) 0.0438(18) Uani 1.0 8 d .
C49 C 0.8276(5) -0.0425(6) 0.1445(4) 0.062(3) Uani 1.0 8 d .
C50 C 0.7972(4) -0.0929(6) 0.1031(4) 0.060(3) Uani 1.0 8 d .
C51 C 0.8158(3) -0.1044(5) 0.0680(3) 0.0394(15) Uani 1.0 8 d .
C52 C 0.9105(5) 0.0477(6) 0.1977(3) 0.063(3) Uani 1.0 8 d .
C53 C 0.9541(3) 0.3450(6) 0.0012(3) 0.0359(14) Uani 1.0 8 d .
C54 C 0.9673(3) 0.4202(6) 0.0420(3) 0.0395(16) Uani 1.0 8 d .
C55 C 0.9917(3) 0.3854(6) 0.0890(3) 0.0415(17) Uani 1.0 8 d .
C56 C 1.0043(3) 0.4541(7) 0.1270(4) 0.057(3) Uani 1.0 8 d .
C57 C 0.9928(4) 0.5568(8) 0.1172(5) 0.076(4) Uani 1.0 8 d .
C58 C 0.9688(5) 0.5912(7) 0.0713(6) 0.080(4) Uani 1.0 8 d .
C59 C 0.9564(4) 0.5239(6) 0.0331(4) 0.058(3) Uani 1.0 8 d .
C60 C 1.0328(3) 0.4213(8) 0.1781(4) 0.068(3) Uani 1.0 8 d .
C61 C 1.1879(5) 0.5046(12) 0.1871(5) 0.107(5) Uani 1.0 8 d .
H3 H 1.0638 -0.1590 0.0842 0.0378 Uiso 1.0 8 calc R
H4 H 1.1484 -0.1043 0.0998 0.0422 Uiso 1.0 8 calc R
H6 H 1.2105 0.0374 0.1036 0.0484 Uiso 1.0 8 calc R
H7 H 1.2267 0.2065 0.0958 0.0571 Uiso 1.0 8 calc R
H8 H 1.1568 0.3260 0.0714 0.0575 Uiso 1.0 8 calc R
H9 H 1.0712 0.2723 0.0565 0.0483 Uiso 1.0 8 calc R
H11 H 0.9749 -0.1321 0.0621 0.0306 Uiso 1.0 8 calc R
H14 H 0.7727 0.4089 -0.0666 0.0373 Uiso 1.0 8 calc R
H15 H 0.6881 0.3509 -0.0891 0.0381 Uiso 1.0 8 calc R
H17 H 0.6261 0.2072 -0.0957 0.0389 Uiso 1.0 8 calc R
H18 H 0.6112 0.0370 -0.0849 0.0441 Uiso 1.0 8 calc R
H19 H 0.6830 -0.0749 -0.0482 0.0454 Uiso 1.0 8 calc R
H20 H 0.7688 -0.0136 -0.0228 0.0383 Uiso 1.0 8 calc R
H22 H 0.8628 0.3895 -0.0334 0.0362 Uiso 1.0 8 calc R
H25 H 1.1678 0.1756 0.2022 0.0959 Uiso 1.0 8 calc R
H26 H 1.1865 -0.0024 0.2091 0.0955 Uiso 1.0 8 calc R
H28 H 1.1647 -0.1842 0.2057 0.1128 Uiso 1.0 8 calc R
H29 H 1.1053 -0.3004 0.2008 0.1508 Uiso 1.0 8 calc R
H30 H 1.0180 -0.2587 0.1891 0.1368 Uiso 1.0 8 calc R
H31 H 0.9942 -0.0858 0.1815 0.1160 Uiso 1.0 8 calc R
H33 H 1.1054 0.3040 0.1872 0.0906 Uiso 1.0 8 calc R
H36 H 0.7864 0.2918 0.1945 0.0640 Uiso 1.0 8 calc R
H37 H 0.7626 0.4592 0.1936 0.0593 Uiso 1.0 8 calc R
H39 H 0.7825 0.6416 0.1911 0.0539 Uiso 1.0 8 calc R
H40 H 0.8384 0.7700 0.1880 0.0891 Uiso 1.0 8 calc R
H41 H 0.9216 0.7281 0.1900 0.1248 Uiso 1.0 8 calc R
H42 H 0.9477 0.5587 0.1928 0.0867 Uiso 1.0 8 calc R
H44 H 0.8439 0.1642 0.1973 0.0508 Uiso 1.0 8 calc R
H45A H 0.8945 -0.1536 0.0351 0.0329 Uiso 1.0 8 calc R
H45B H 0.8553 -0.0664 0.0040 0.0329 Uiso 1.0 8 calc R
H47 H 0.9279 0.0157 0.1190 0.0358 Uiso 1.0 8 calc R
H49 H 0.8144 -0.0345 0.1685 0.0748 Uiso 1.0 8 calc R
H50 H 0.7635 -0.1195 0.0988 0.0722 Uiso 1.0 8 calc R
H51 H 0.7951 -0.1400 0.0398 0.0473 Uiso 1.0 8 calc R
H52A H 0.8972 0.0286 0.2220 0.0760 Uiso 1.0 8 calc R
H52B H 0.9472 0.0221 0.2083 0.0760 Uiso 1.0 8 calc R
H53A H 0.9455 0.3835 -0.0287 0.0431 Uiso 1.0 8 calc R
H53B H 0.9854 0.3018 0.0064 0.0431 Uiso 1.0 8 calc R
H55 H 0.9998 0.3148 0.0952 0.0497 Uiso 1.0 8 calc R
H57 H 1.0015 0.6042 0.1426 0.0911 Uiso 1.0 8 calc R
H58 H 0.9607 0.6619 0.0654 0.0960 Uiso 1.0 8 calc R
H59 H 0.9406 0.5486 0.0015 0.0700 Uiso 1.0 8 calc R
H60A H 1.0695 0.4478 0.1903 0.0820 Uiso 1.0 8 calc R
H60B H 1.0151 0.4526 0.1971 0.0820 Uiso 1.0 8 calc R
H61 H 1.1761 0.5023 0.2139 0.1283 Uiso 1.0 8 calc R

loop_
_atom_site_aniso_label
_atom_site_aniso_U_11
_atom_site_aniso_U_22
_atom_site_aniso_U_33
_atom_site_aniso_U_12
_atom_site_aniso_U_13
_atom_site_aniso_U_23
Pd1 0.01781(19) 0.0316(3) 0.01708(19) -0.00075(16) 0.00682(14) -0.00161(15)
Pd2 0.0389(3) 0.0540(4) 0.0213(3) 0.0264(3) -0.00375(19) -0.0143(2)
Cl1 0.0589(14) 0.127(3) 0.0907(19) -0.0132(16) 0.0346(14) -0.0482(19)
Cl2 0.0622(18) 0.099(3) 0.268(6) -0.0264(18) 0.046(3) -0.050(4)
Cl3 0.0478(14) 0.194(5) 0.095(3) -0.013(2) 0.0102(14) -0.039(3)
O1 0.0191(19) 0.035(3) 0.031(2) -0.0007(17) 0.0059(16) -0.0052(17)
O2 0.0202(18) 0.034(3) 0.0249(19) -0.0006(16) 0.0087(15) 0.0046(16)
O3 0.059(4) 0.076(4) 0.040(3) 0.048(4) -0.012(3) -0.028(3)
O4 0.030(3) 0.039(3) 0.042(3) 0.010(2) 0.0054(19) -0.015(2)
N1 0.026(3) 0.031(3) 0.015(2) 0.001(2) 0.0085(18) -0.0041(18)
N2 0.024(3) 0.030(3) 0.028(3) -0.004(2) 0.012(2) 0.002(2)
N3 0.030(3) 0.106(7) 0.037(4) 0.019(4) -0.006(3) -0.039(4)
N4 0.084(5) 0.029(3) 0.019(3) 0.020(3) 0.022(3) 0.005(2)
C1 0.023(3) 0.043(4) 0.017(3) 0.000(3) 0.005(2) -0.009(3)
C2 0.024(3) 0.041(4) 0.017(3) 0.003(3) 0.009(2) -0.006(3)
C3 0.030(3) 0.045(4) 0.019(3) 0.009(3) 0.009(3) -0.002(3)
C4 0.025(3) 0.059(5) 0.018(3) 0.013(3) 0.005(3) -0.003(3)
C5 0.022(3) 0.057(4) 0.016(3) 0.003(3) 0.006(2) -0.008(3)
C6 0.022(3) 0.071(5) 0.023(3) 0.005(3) 0.005(3) -0.012(3)
C7 0.022(3) 0.074(6) 0.042(4) -0.012(4) 0.008(3) -0.022(4)
C8 0.027(4) 0.055(5) 0.058(5) -0.013(3) 0.014(4) -0.019(4)
C9 0.026(3) 0.053(5) 0.040(4) -0.005(3) 0.011(3) -0.013(3)
C10 0.021(3) 0.052(4) 0.020(3) 0.000(3) 0.005(3) -0.011(3)
C11 0.026(3) 0.034(3) 0.017(3) 0.004(3) 0.009(2) -0.005(2)
C12 0.022(3) 0.036(3) 0.016(3) -0.000(3) 0.008(2) -0.002(2)
C13 0.025(3) 0.040(4) 0.018(3) 0.001(3) 0.010(2) 0.004(3)
C14 0.030(3) 0.035(4) 0.031(3) 0.002(3) 0.015(3) 0.007(3)
C15 0.024(3) 0.047(4) 0.024(3) 0.009(3) 0.009(3) 0.008(3)
C16 0.022(3) 0.044(4) 0.016(3) 0.002(3) 0.008(2) 0.000(3)
C17 0.021(3) 0.056(4) 0.019(3) 0.004(3) 0.007(3) 0.002(3)
C18 0.018(3) 0.064(5) 0.027(3) -0.006(3) 0.009(3) -0.002(3)
C19 0.028(3) 0.044(4) 0.041(4) -0.008(3) 0.013(3) 0.002(3)
C20 0.023(3) 0.046(4) 0.027(3) -0.001(3) 0.010(3) 0.003(3)
C21 0.021(3) 0.043(4) 0.015(3) 0.001(3) 0.009(2) 0.001(3)
C22 0.034(3) 0.030(3) 0.032(3) 0.002(3) 0.018(3) 0.004(3)
C23 0.072(5) 0.086(6) 0.024(3) 0.052(5) -0.002(3) -0.021(4)
C24 0.059(5) 0.105(6) 0.027(4) 0.047(5) 0.012(3) -0.010(4)
C25 0.071(5) 0.127(7) 0.042(4) 0.046(5) 0.022(4) -0.002(5)
C26 0.084(6) 0.125(7) 0.034(4) 0.064(6) 0.028(4) 0.004(5)
C27 0.097(6) 0.109(7) 0.040(4) 0.061(6) 0.017(4) -0.014(5)
C28 0.099(7) 0.113(7) 0.056(5) 0.073(6) 0.016(5) -0.003(5)
C29 0.133(8) 0.113(8) 0.112(8) 0.061(7) 0.029(6) -0.022(6)
C30 0.115(7) 0.085(7) 0.103(7) 0.051(6) 0.003(6) -0.030(6)
C31 0.101(7) 0.074(6) 0.074(6) 0.049(5) -0.008(5) -0.029(5)
C32 0.080(6) 0.090(6) 0.028(4) 0.062(5) 0.000(4) -0.012(4)
C33 0.032(4) 0.155(11) 0.026(4) 0.032(5) -0.003(3) -0.034(5)
C34 0.034(3) 0.034(4) 0.015(3) 0.008(3) 0.004(3) -0.004(2)
C35 0.052(4) 0.031(4) 0.025(3) 0.011(3) 0.022(3) 0.002(3)
C36 0.071(6) 0.044(5) 0.071(6) -0.003(4) 0.056(5) -0.004(4)
C37 0.052(5) 0.047(5) 0.067(5) 0.011(4) 0.043(4) -0.002(4)
C38 0.046(4) 0.039(4) 0.021(3) 0.014(3) 0.013(3) 0.002(3)
C39 0.061(5) 0.044(4) 0.032(4) 0.025(4) 0.021(4) 0.005(3)
C40 0.128(10) 0.022(4) 0.104(8) 0.013(5) 0.078(8) 0.000(4)
C41 0.130(11) 0.035(5) 0.199(15) -0.021(6) 0.120(11) -0.031(7)
C42 0.074(7) 0.043(5) 0.125(9) -0.014(5) 0.067(7) -0.029(6)
C43 0.041(4) 0.032(4) 0.030(3) 0.005(3) 0.012(3) -0.004(3)
C44 0.078(6) 0.031(4) 0.030(4) 0.011(4) 0.034(4) 0.004(3)
C45 0.024(3) 0.031(3) 0.024(3) -0.002(3) 0.006(3) -0.003(3)
C46 0.036(3) 0.020(3) 0.027(3) 0.007(3) 0.017(3) 0.006(2)
C47 0.046(4) 0.024(3) 0.021(3) 0.009(3) 0.015(3) 0.005(2)
C48 0.086(6) 0.026(4) 0.035(4) 0.021(4) 0.041(4) 0.014(3)
C49 0.119(8) 0.028(4) 0.084(7) 0.009(5) 0.087(7) 0.014(4)
C50 0.088(7) 0.030(4) 0.104(8) 0.002(4) 0.082(6) 0.010(4)
C51 0.050(4) 0.024(3) 0.055(4) 0.000(3) 0.033(4) 0.004(3)
C52 0.137(9) 0.030(4) 0.028(4) 0.032(5) 0.038(5) 0.013(3)
C53 0.027(3) 0.040(4) 0.043(4) -0.004(3) 0.017(3) 0.005(3)
C54 0.022(3) 0.037(4) 0.066(5) -0.009(3) 0.024(3) -0.005(4)
C55 0.019(3) 0.044(4) 0.059(5) -0.004(3) 0.012(3) -0.020(4)
C56 0.024(4) 0.063(6) 0.087(7) -0.016(4) 0.026(4) -0.045(5)
C57 0.051(6) 0.060(6) 0.131(10) -0.032(5) 0.052(7) -0.053(7)
C58 0.070(7) 0.035(5) 0.171(13) -0.018(5) 0.086(8) -0.025(6)
C59 0.053(5) 0.033(4) 0.113(8) -0.009(4) 0.058(6) -0.002(5)
C60 0.028(4) 0.094(8) 0.076(6) -0.015(4) 0.013(4) -0.058(6)
C61 0.051(6) 0.153(13) 0.099(9) -0.010(7) 0.011(6) -0.055(9)

loop_
_atom_type_symbol
_atom_type_description
_atom_type_scat_dispersion_real
_atom_type_scat_dispersion_imag
_atom_type_scat_source
C C 0.0033 0.0016
;
International Tables for Crystallography
(1992, Vol. C, Tables 4.2.6.8 and 6.1.1.4)
;
H H 0.0000 0.0000
;
International Tables for Crystallography
(1992, Vol. C, Table 6.1.1.4)
;
N N 0.0061 0.0033
;
International Tables for Crystallography
(1992, Vol. C, Tables 4.2.6.8 and 6.1.1.4)
;
O O 0.0106 0.0060
;
International Tables for Crystallography
(1992, Vol. C, Tables 4.2.6.8 and 6.1.1.4)
;
Pd Pd -0.9988 1.0072
;
International Tables for Crystallography
(1992, Vol. C, Tables 4.2.6.8 and 6.1.1.4)
;
Cl Cl 0.1484 0.1585
;
International Tables for Crystallography
(1992, Vol. C, Tables 4.2.6.8 and 6.1.1.4)
;

loop_
_geom_angle_atom_site_label_1
_geom_angle_atom_site_label_2
_geom_angle_atom_site_label_3
_geom_angle
_geom_angle_publ_flag
O1 Pd1 O2 179.47(17) yes
O1 Pd1 N1 91.55(18) yes
O1 Pd1 N2 88.78(18) yes
O2 Pd1 N1 87.92(18) yes
O2 Pd1 N2 91.75(18) yes
N1 Pd1 N2 176.5(2) yes
O3 Pd2 O4 179.2(2) yes
O3 Pd2 N3 91.8(3) yes
O3 Pd2 N4 88.5(3) yes
O4 Pd2 N3 88.1(3) yes
O4 Pd2 N4 91.7(3) yes
N3 Pd2 N4 179.6(3) yes
Pd1 O1 C1 127.1(4) yes
Pd1 O2 C12 127.3(4) yes
Pd2 O3 C23 127.5(6) yes
Pd2 O4 C34 127.5(5) yes
Pd1 N1 C11 123.2(5) yes
Pd1 N1 C45 120.4(4) yes
C11 N1 C45 116.3(5) yes
Pd1 N2 C22 123.7(5) yes
Pd1 N2 C53 121.5(4) yes
C22 N2 C53 114.8(6) yes
Pd2 N3 C33 121.6(8) yes
Pd2 N3 C60 120.6(6) yes
C33 N3 C60 117.8(9) yes
Pd2 N4 C44 123.2(5) yes
Pd2 N4 C52 121.2(7) yes
C44 N4 C52 115.6(8) yes
O1 C1 C2 125.0(6) yes
O1 C1 C10 116.8(6) yes
C2 C1 C10 118.3(6) yes
C1 C2 C3 120.4(6) yes
C1 C2 C11 123.3(6) yes
C3 C2 C11 116.4(6) yes
C2 C3 C4 121.3(7) yes
C3 C4 C5 120.3(6) yes
C4 C5 C6 122.0(6) yes
C4 C5 C10 120.5(6) yes
C6 C5 C10 117.4(7) yes
C5 C6 C7 122.0(7) yes
C6 C7 C8 120.1(7) yes
C7 C8 C9 119.9(8) yes
C8 C9 C10 120.6(7) yes
C1 C10 C5 119.2(6) yes
C1 C10 C9 120.8(6) yes
C5 C10 C9 120.0(6) yes
N1 C11 C2 129.0(6) yes
O2 C12 C13 125.1(5) yes
O2 C12 C21 116.4(6) yes
C13 C12 C21 118.5(5) yes
C12 C13 C14 119.7(6) yes
C12 C13 C22 123.5(5) yes
C14 C13 C22 116.8(6) yes
C13 C14 C15 122.1(6) yes
C14 C15 C16 120.2(6) yes
C15 C16 C17 121.9(6) yes
C15 C16 C21 120.0(6) yes
C17 C16 C21 118.0(6) yes
C16 C17 C18 121.5(6) yes
C17 C18 C19 120.1(6) yes
C18 C19 C20 119.6(7) yes
C19 C20 C21 121.5(6) yes
C12 C21 C16 119.3(6) yes
C12 C21 C20 121.3(5) yes
C16 C21 C20 119.3(6) yes
N2 C22 C13 128.6(6) yes
O3 C23 C24 123.9(10) yes
O3 C23 C32 117.1(10) yes
C24 C23 C32 119.0(10) yes
C23 C24 C25 120.8(11) yes
C23 C24 C33 125.5(10) yes
C25 C24 C33 113.7(10) yes
C24 C25 C26 114.5(11) yes
C25 C26 C27 126.8(12) yes
C26 C27 C28 122.9(13) yes
C26 C27 C32 117.7(12) yes
C28 C27 C32 119.3(12) yes
C27 C28 C29 119.6(15) yes
C28 C29 C30 124.0(16) yes
C29 C30 C31 116.6(14) yes
C30 C31 C32 122.8(14) yes
C23 C32 C27 121.2(11) yes
C23 C32 C31 121.1(11) yes
C27 C32 C31 117.6(11) yes
N3 C33 C24 127.7(10) yes
O4 C34 C35 124.8(6) yes
O4 C34 C43 117.6(6) yes
C35 C34 C43 117.7(7) yes
C34 C35 C36 120.0(7) yes
C34 C35 C44 123.4(8) yes
C36 C35 C44 116.6(7) yes
C35 C36 C37 122.1(9) yes
C36 C37 C38 120.3(9) yes
C37 C38 C39 120.9(8) yes
C37 C38 C43 119.1(7) yes
C39 C38 C43 120.0(7) yes
C38 C39 C40 120.8(9) yes
C39 C40 C41 119.4(9) yes
C40 C41 C42 121.0(12) yes
C41 C42 C43 120.5(12) yes
C34 C43 C38 120.9(7) yes
C34 C43 C42 120.8(8) yes
C38 C43 C42 118.3(7) yes
N4 C44 C35 129.1(8) yes
N1 C45 C46 113.7(5) yes
C45 C46 C47 121.6(6) yes
C45 C46 C51 119.3(6) yes
C47 C46 C51 119.0(7) yes
C46 C47 C48 120.8(7) yes
C47 C48 C49 118.4(7) yes
C47 C48 C52 120.9(9) yes
C49 C48 C52 120.7(9) yes
C48 C49 C50 121.3(11) yes
C49 C50 C51 119.7(10) yes
C46 C51 C50 120.8(7) yes
N4 C52 C48 113.1(6) yes
N2 C53 C54 112.1(7) yes
C53 C54 C55 120.0(7) yes
C53 C54 C59 120.5(8) yes
C55 C54 C59 119.5(8) yes
C54 C55 C56 120.6(7) yes
C55 C56 C57 118.7(10) yes
C55 C56 C60 122.6(8) yes
C57 C56 C60 118.6(10) yes
C56 C57 C58 120.9(11) yes
C57 C58 C59 121.0(9) yes
C54 C59 C58 119.2(10) yes
N3 C60 C56 113.5(8) yes
Cl1 C61 Cl2 114.6(7) yes
Cl1 C61 Cl3 111.7(8) yes
Cl2 C61 Cl3 109.8(8) yes
C2 C3 H3 119.337 no
C4 C3 H3 119.362 no
C3 C4 H4 119.834 no
C5 C4 H4 119.825 no
C5 C6 H6 119.011 no
C7 C6 H6 119.027 no
C6 C7 H7 119.972 no
C8 C7 H7 119.978 no
C7 C8 H8 120.040 no
C9 C8 H8 120.046 no
C8 C9 H9 119.699 no
C10 C9 H9 119.690 no
N1 C11 H11 115.532 no
C2 C11 H11 115.514 no
C13 C14 H14 118.935 no
C15 C14 H14 118.930 no
C14 C15 H15 119.907 no
C16 C15 H15 119.914 no
C16 C17 H17 119.261 no
C18 C17 H17 119.288 no
C17 C18 H18 119.978 no
C19 C18 H18 119.966 no
C18 C19 H19 120.219 no
C20 C19 H19 120.217 no
C19 C20 H20 119.238 no
C21 C20 H20 119.239 no
N2 C22 H22 115.705 no
C13 C22 H22 115.694 no
C24 C25 H25 122.749 no
C26 C25 H25 122.774 no
C25 C26 H26 116.608 no
C27 C26 H26 116.622 no
C27 C28 H28 120.201 no
C29 C28 H28 120.220 no
C28 C29 H29 117.985 no
C30 C29 H29 117.989 no
C29 C30 H30 121.702 no
C31 C30 H30 121.712 no
C30 C31 H31 118.603 no
C32 C31 H31 118.601 no
N3 C33 H33 116.157 no
C24 C33 H33 116.147 no
C35 C36 H36 118.945 no
C37 C36 H36 118.933 no
C36 C37 H37 119.874 no
C38 C37 H37 119.865 no
C38 C39 H39 119.601 no
C40 C39 H39 119.607 no
C39 C40 H40 120.304 no
C41 C40 H40 120.290 no
C40 C41 H41 119.504 no
C42 C41 H41 119.479 no
C41 C42 H42 119.762 no
C43 C42 H42 119.751 no
N4 C44 H44 115.440 no
C35 C44 H44 115.458 no
N1 C45 H45A 108.822 no
N1 C45 H45B 108.817 no
C46 C45 H45A 108.796 no
C46 C45 H45B 108.798 no
H45A C45 H45B 107.692 no
C46 C47 H47 119.599 no
C48 C47 H47 119.613 no
C48 C49 H49 119.358 no
C50 C49 H49 119.353 no
C49 C50 H50 120.156 no
C51 C50 H50 120.156 no
C46 C51 H51 119.630 no
C50 C51 H51 119.607 no
N4 C52 H52A 108.958 no
N4 C52 H52B 108.957 no
C48 C52 H52A 108.960 no
C48 C52 H52B 108.962 no
H52A C52 H52B 107.762 no
N2 C53 H53A 109.197 no
N2 C53 H53B 109.203 no
C54 C53 H53A 109.187 no
C54 C53 H53B 109.193 no
H53A C53 H53B 107.879 no
C54 C55 H55 119.687 no
C56 C55 H55 119.687 no
C56 C57 H57 119.548 no
C58 C57 H57 119.535 no
C57 C58 H58 119.503 no
C59 C58 H58 119.520 no
C54 C59 H59 120.384 no
C58 C59 H59 120.368 no
N3 C60 H60A 108.870 no
N3 C60 H60B 108.874 no
C56 C60 H60A 108.884 no
C56 C60 H60B 108.864 no
H60A C60 H60B 107.720 no
Cl1 C61 H61 106.738 no
Cl2 C61 H61 106.744 no
Cl3 C61 H61 106.750 no

loop_
_geom_bond_atom_site_label_1
_geom_bond_atom_site_label_2
_geom_bond_distance
_geom_bond_publ_flag
Pd1 O1 2.001(4) yes
Pd1 O2 1.992(4) yes
Pd1 N1 2.022(5) yes
Pd1 N2 2.014(5) yes
Pd2 O3 1.987(7) yes
Pd2 O4 1.992(5) yes
Pd2 N3 2.031(8) yes
Pd2 N4 2.012(8) yes
Cl1 C61 1.693(15) yes
Cl2 C61 1.695(15) yes
Cl3 C61 1.808(11) yes
O1 C1 1.298(8) yes
O2 C12 1.305(7) yes
O3 C23 1.289(13) yes
O4 C34 1.292(9) yes
N1 C11 1.286(8) yes
N1 C45 1.468(8) yes
N2 C22 1.292(8) yes
N2 C53 1.488(9) yes
N3 C33 1.311(13) yes
N3 C60 1.451(14) yes
N4 C44 1.280(12) yes
N4 C52 1.490(9) yes
C1 C2 1.406(9) yes
C1 C10 1.466(9) yes
C2 C3 1.438(9) yes
C2 C11 1.432(9) yes
C3 C4 1.364(9) yes
C4 C5 1.415(11) yes
C5 C6 1.419(10) yes
C5 C10 1.423(9) yes
C6 C7 1.349(12) yes
C7 C8 1.408(11) yes
C8 C9 1.382(11) yes
C9 C10 1.389(11) yes
C12 C13 1.399(9) yes
C12 C21 1.463(8) yes
C13 C14 1.435(8) yes
C13 C22 1.425(9) yes
C14 C15 1.350(9) yes
C15 C16 1.419(10) yes
C16 C17 1.411(9) yes
C16 C21 1.421(8) yes
C17 C18 1.367(11) yes
C18 C19 1.401(9) yes
C19 C20 1.376(9) yes
C20 C21 1.389(10) yes
C23 C24 1.375(15) yes
C23 C32 1.466(15) yes
C24 C25 1.476(16) yes
C24 C33 1.428(17) yes
C25 C26 1.432(19) yes
C26 C27 1.334(19) yes
C27 C28 1.45(2) yes
C27 C32 1.395(18) yes
C28 C29 1.27(3) yes
C29 C30 1.41(3) yes
C30 C31 1.382(18) yes
C31 C32 1.377(18) yes
C34 C35 1.396(10) yes
C34 C43 1.446(9) yes
C35 C36 1.426(13) yes
C35 C44 1.426(10) yes
C36 C37 1.347(12) yes
C37 C38 1.415(12) yes
C38 C39 1.398(11) yes
C38 C43 1.412(11) yes
C39 C40 1.358(14) yes
C40 C41 1.39(2) yes
C41 C42 1.377(14) yes
C42 C43 1.390(13) yes
C45 C46 1.509(10) yes
C46 C47 1.389(8) yes
C46 C51 1.393(11) yes
C47 C48 1.404(12) yes
C48 C49 1.389(15) yes
C48 C52 1.500(9) yes
C49 C50 1.379(12) yes
C50 C51 1.381(16) yes
C53 C54 1.519(11) yes
C54 C55 1.406(11) yes
C54 C59 1.390(11) yes
C55 C56 1.401(13) yes
C56 C57 1.383(14) yes
C56 C60 1.513(13) yes
C57 C58 1.38(2) yes
C58 C59 1.395(17) yes
C3 H3 0.950 no
C4 H4 0.950 no
C6 H6 0.950 no
C7 H7 0.950 no
C8 H8 0.950 no
C9 H9 0.950 no
C11 H11 0.950 no
C14 H14 0.950 no
C15 H15 0.950 no
C17 H17 0.950 no
C18 H18 0.950 no
C19 H19 0.950 no
C20 H20 0.950 no
C22 H22 0.950 no
C25 H25 0.950 no
C26 H26 0.950 no
C28 H28 0.950 no
C29 H29 0.950 no
C30 H30 0.950 no
C31 H31 0.950 no
C33 H33 0.950 no
C36 H36 0.950 no
C37 H37 0.950 no
C39 H39 0.950 no
C40 H40 0.950 no
C41 H41 0.950 no
C42 H42 0.950 no
C44 H44 0.950 no
C45 H45A 0.990 no
C45 H45B 0.990 no
C47 H47 0.950 no
C49 H49 0.950 no
C50 H50 0.950 no
C51 H51 0.950 no
C52 H52A 0.990 no
C52 H52B 0.990 no
C53 H53A 0.990 no
C53 H53B 0.990 no
C55 H55 0.950 no
C57 H57 0.950 no
C58 H58 0.950 no
C59 H59 0.950 no
C60 H60A 0.990 no
C60 H60B 0.990 no
C61 H61 1.000 no

loop_
_geom_contact_atom_site_label_1
_geom_contact_atom_site_label_2
_geom_contact_distance
_geom_contact_publ_flag
_geom_contact_site_symmetry_2
Pd1 C2 3.345(6) no .
Pd1 C13 3.346(6) no .
Pd2 C24 3.303(11) no .
Pd2 C35 3.332(8) no .
O1 C9 2.762(8) no .
O1 C11 2.938(8) no .
O1 C53 2.845(8) no .
O1 C54 3.548(9) no .
O1 C55 3.324(9) no .
O2 C20 2.766(8) no .
O2 C22 2.938(8) no .
O2 C45 2.793(7) no .
O2 C46 3.171(7) no .
O3 C31 2.765(14) no .
O3 C33 2.927(13) no .
O3 C47 3.227(8) no .
O3 C48 3.473(11) no .
O3 C52 2.827(15) no .
O4 C42 2.756(11) no .
O4 C44 2.921(10) no .
O4 C56 3.350(12) no .
O4 C60 2.818(11) no .
N1 C1 3.017(8) no .
N1 C47 2.852(10) no .
N2 C12 3.007(8) no .
N2 C55 3.182(8) no .
N2 C59 3.484(9) no .
N3 C23 3.032(14) no .
N3 C55 2.866(10) no .
N4 C34 3.008(9) no .
N4 C47 3.228(8) no .
N4 C49 3.450(10) no .
C1 C4 2.858(9) no .
C2 C5 2.826(9) no .
C2 C32 3.584(10) no .
C3 C10 2.828(10) no .
C3 C27 3.391(11) no .
C3 C28 3.563(12) no .
C3 C32 3.539(12) no .
C4 C26 3.387(12) no .
C4 C27 3.411(14) no .
C5 C8 2.805(11) no .
C5 C25 3.565(12) no .
C5 C26 3.471(12) no .
C6 C9 2.772(10) no .
C7 C10 2.791(10) no .
C11 C46 3.314(10) no .
C11 C47 3.460(11) no .
C12 C15 2.847(8) no .
C13 C16 2.827(9) no .
C14 C21 2.809(9) no .
C16 C19 2.806(10) no .
C17 C20 2.765(9) no .
C18 C21 2.794(9) no .
C20 C51 3.564(9) no .
C22 C54 3.091(8) no .
C23 C26 2.776(17) no .
C24 C27 2.855(18) no .
C25 C32 2.841(17) no .
C26 C29 3.58(3) no .
C26 C31 3.579(19) no .
C27 C30 2.77(2) no .
C28 C31 2.74(2) no .
C29 C32 2.76(2) no .
C33 C55 3.410(11) no .
C33 C56 3.284(13) no .
C34 C37 2.841(12) no .
C35 C38 2.818(10) no .
C36 C43 2.781(12) no .
C38 C41 2.757(16) no .
C39 C42 2.769(15) no .
C40 C43 2.800(11) no .
C44 C48 3.101(10) no .
C46 C49 2.776(15) no .
C47 C50 2.774(13) no .
C48 C51 2.784(9) no .
C54 C57 2.782(15) no .
C55 C58 2.764(12) no .
C56 C59 2.804(14) no .
Pd1 C3 3.273(7) no 3_755
Pd1 C4 3.269(6) no 3_755
Pd2 Pd2 3.4378(7) no 2_755
Cl3 C56 3.456(9) no .
O2 C4 3.266(9) no 3_755
O2 C5 3.525(9) no 3_755
O2 C6 3.591(9) no 3_755
O3 C52 3.554(8) no 2_755
O4 C17 3.466(7) no 7_655
N1 C5 3.554(7) no 3_755
N1 C10 3.501(8) no 3_755
N3 C34 3.586(8) no 2_755
N4 C23 3.512(10) no 2_755
N4 C24 3.503(11) no 2_755
C1 C11 3.455(9) no 3_755
C3 Pd1 3.273(7) no 3_755
C4 Pd1 3.269(6) no 3_755
C4 O2 3.266(9) no 3_755
C5 O2 3.525(9) no 3_755
C5 N1 3.554(7) no 3_755
C5 C45 3.579(9) no 3_755
C6 O2 3.591(9) no 3_755
C10 N1 3.501(8) no 3_755
C11 C1 3.455(9) no 3_755
C12 C15 3.422(10) no 7_655
C12 C16 3.447(9) no 7_655
C13 C16 3.467(9) no 7_655
C13 C17 3.496(8) no 7_655
C14 C20 3.540(10) no 7_655
C14 C21 3.463(10) no 7_655
C15 C12 3.422(10) no 7_655
C15 C21 3.477(9) no 7_655
C15 C44 3.546(8) no 7_655
C16 C12 3.447(9) no 7_655
C16 C13 3.467(9) no 7_655
C17 O4 3.466(7) no 7_655
C17 C13 3.496(8) no 7_655
C17 C22 3.506(10) no 7_655
C17 C34 3.273(8) no 7_655
C17 C35 3.370(10) no 7_655
C18 C22 3.535(10) no 7_655
C18 C34 3.455(9) no 7_655
C18 C43 3.527(10) no 7_655
C20 C14 3.540(10) no 7_655
C21 C14 3.463(10) no 7_655
C21 C15 3.477(9) no 7_655
C22 C17 3.506(10) no 7_655
C22 C18 3.535(10) no 7_655
C23 N4 3.512(10) no 2_755
C23 C52 3.270(11) no 2_755
C24 N4 3.503(11) no 2_755
C24 C44 3.269(10) no 2_755
C25 C44 3.540(14) no 2_755
C29 C40 3.289(19) no 2_745
C29 C41 3.57(3) no 2_745
C32 C52 3.378(12) no 2_755
C33 C35 3.392(10) no 2_755
C33 C44 3.374(10) no 2_755
C34 N3 3.586(8) no 2_755
C34 C17 3.273(8) no 7_655
C34 C18 3.455(9) no 7_655
C35 C17 3.370(10) no 7_655
C35 C33 3.392(10) no 2_755
C40 C29 3.289(19) no 2_765
C40 C49 3.591(12) no 1_565
C41 C29 3.57(3) no 2_765
C43 C18 3.527(10) no 7_655
C44 C15 3.546(8) no 7_655
C44 C24 3.269(10) no 2_755
C44 C25 3.540(14) no 2_755
C44 C33 3.374(10) no 2_755
C45 C5 3.579(9) no 3_755
C49 C40 3.591(12) no 1_545
C52 O3 3.554(8) no 2_755
C52 C23 3.270(11) no 2_755
C52 C32 3.378(12) no 2_755
C53 C59 3.503(14) no 3_765
C56 Cl3 3.456(9) no .
C59 C53 3.503(14) no 3_765
Pd1 H45B 3.0690 no .
Pd1 H47 3.3309 no .
Pd1 H53B 3.0002 no .
Pd1 H55 3.4377 no .
Pd2 H47 3.5051 no .
Pd2 H52B 2.9905 no .
Pd2 H55 3.4299 no .
Pd2 H60B 3.0391 no .
O1 H9 2.4510 no .
O1 H53B 2.2063 no .
O1 H55 2.5751 no .
O2 H20 2.4512 no .
O2 H45B 2.3059 no .
O3 H31 2.4410 no .
O3 H47 2.4707 no .
O3 H52B 2.2128 no .
O4 H42 2.4516 no .
O4 H60B 2.2471 no .
N1 H47 2.4963 no .
N2 H55 3.1107 no .
N3 H55 2.5285 no .
N4 H47 3.1692 no .
N4 H49 3.5474 no .
C1 H3 3.3163 no .
C1 H9 2.6464 no .
C1 H11 3.3092 no .
C1 H53B 3.2612 no .
C1 H55 3.4484 no .
C2 H4 3.3001 no .
C3 H11 2.5174 no .
C4 H6 2.6554 no .
C4 H26 3.4543 no .
C5 H3 3.2671 no .
C5 H7 3.2764 no .
C5 H9 3.2932 no .
C5 H26 3.5604 no .
C6 H4 2.6667 no .
C6 H8 3.2412 no .
C7 H9 3.2727 no .
C8 H6 3.2437 no .
C9 H7 3.2706 no .
C9 H53B 3.1058 no .
C9 H55 3.4277 no .
C10 H4 3.3196 no .
C10 H6 3.2885 no .
C10 H8 3.2632 no .
C11 H3 2.5798 no .
C11 H45A 2.3883 no .
C11 H45B 3.0472 no .
C11 H47 2.9293 no .
C12 H14 3.2986 no .
C12 H20 2.6473 no .
C12 H22 3.3006 no .
C12 H45B 3.4028 no .
C13 H15 3.2938 no .
C14 H22 2.5191 no .
C15 H17 2.6525 no .
C16 H14 3.2559 no .
C16 H18 3.2795 no .
C16 H20 3.2824 no .
C17 H15 2.6653 no .
C17 H19 3.2549 no .
C18 H20 3.2563 no .
C19 H17 3.2540 no .
C20 H18 3.2570 no .
C20 H45B 3.1879 no .
C20 H51 3.1846 no .
C21 H15 3.3159 no .
C21 H17 3.2872 no .
C21 H19 3.2678 no .
C22 H14 2.5741 no .
C22 H53A 2.4799 no .
C22 H53B 3.1381 no .
C22 H59 3.5825 no .
C23 H25 3.3435 no .
C23 H31 2.6238 no .
C23 H33 3.2975 no .
C23 H47 3.2933 no .
C23 H52B 3.2316 no .
C24 H26 3.3022 no .
C25 H33 2.4935 no .
C26 H4 3.5375 no .
C26 H28 2.6667 no .
C27 H3 3.5191 no .
C27 H4 3.5661 no .
C27 H25 3.3191 no .
C27 H29 3.2105 no .
C27 H31 3.2295 no .
C28 H3 3.3369 no .
C28 H4 3.4596 no .
C28 H26 2.5726 no .
C28 H30 3.2113 no .
C29 H3 3.3941 no .
C29 H31 3.2339 no .
C30 H28 3.2213 no .
C31 H11 3.5419 no .
C31 H29 3.2265 no .
C31 H47 3.1617 no .
C31 H52B 3.0847 no .
C32 H26 3.1850 no .
C32 H28 3.3079 no .
C32 H30 3.2814 no .
C32 H47 3.5823 no .
C32 H52B 3.5708 no .
C33 H25 2.6140 no .
C33 H55 2.8758 no .
C33 H60A 2.4327 no .
C33 H60B 3.0977 no .
C34 H36 3.2929 no .
C34 H42 2.6357 no .
C34 H44 3.2969 no .
C34 H60B 3.3518 no .
C35 H37 3.2826 no .
C36 H44 2.5094 no .
C37 H39 2.6219 no .
C38 H36 3.2504 no .
C38 H40 3.2559 no .
C38 H42 3.2672 no .
C39 H37 2.6321 no .
C39 H41 3.2290 no .
C40 H42 3.2646 no .
C41 H39 3.2350 no .
C42 H40 3.2657 no .
C42 H57 3.3675 no .
C42 H60B 3.1670 no .
C43 H37 3.2955 no .
C43 H39 3.2891 no .
C43 H41 3.2557 no .
C44 H36 2.5638 no .
C44 H49 3.4717 no .
C44 H52A 2.4854 no .
C44 H52B 3.1331 no .
C45 H11 2.3900 no .
C45 H20 3.0971 no .
C45 H47 2.6897 no .
C45 H51 2.6469 no .
C46 H11 3.3209 no .
C46 H20 3.1583 no .
C46 H50 3.2682 no .
C47 H11 3.5899 no .
C47 H31 2.8473 no .
C47 H45A 3.0722 no .
C47 H45B 3.2278 no .
C47 H49 3.2587 no .
C47 H51 3.2555 no .
C47 H52A 3.3083 no .
C47 H52B 2.6834 no .
C48 H31 3.1788 no .
C48 H44 2.9351 no .
C48 H50 3.2679 no .
C49 H44 3.0894 no .
C49 H47 3.2579 no .
C49 H51 3.2422 no .
C49 H52A 2.5646 no .
C49 H52B 3.2069 no .
C51 H20 2.8305 no .
C51 H45A 2.8165 no .
C51 H45B 2.6559 no .
C51 H47 3.2560 no .
C51 H49 3.2410 no .
C52 H31 3.0923 no .
C52 H44 2.3829 no .
C52 H47 2.6842 no .
C52 H49 2.6620 no .
C53 H9 3.1376 no .
C53 H22 2.3821 no .
C53 H55 2.6826 no .
C53 H59 2.6851 no .
C54 H9 3.3355 no .
C54 H22 2.9165 no .
C54 H58 3.2589 no .
C55 H9 3.1249 no .
C55 H33 3.5373 no .
C55 H53A 3.3264 no .
C55 H53B 2.7104 no .
C55 H57 3.2556 no .
C55 H59 3.2774 no .
C55 H60A 3.1041 no .
C55 H60B 3.2469 no .
C56 H33 3.3046 no .
C56 H42 3.3112 no .
C56 H58 3.2520 no .
C57 H42 3.0489 no .
C57 H55 3.2538 no .
C57 H59 3.2660 no .
C57 H60A 2.7850 no .
C57 H60B 2.6587 no .
C59 H22 3.1160 no .
C59 H53A 2.5727 no .
C59 H53B 3.2022 no .
C59 H55 3.2708 no .
C59 H57 3.2638 no .
C60 H33 2.4463 no .
C60 H42 3.1319 no .
C60 H55 2.7246 no .
C60 H57 2.6247 no .
H3 H4 2.3027 no .
H3 H11 2.2941 no .
H4 H6 2.4928 no .
H4 H26 3.3709 no .
H4 H28 3.2780 no .
H6 H7 2.2843 no .
H7 H8 2.3578 no .
H8 H9 2.3286 no .
H9 H53B 2.2828 no .
H9 H55 2.7383 no .
H11 H31 3.5487 no .
H11 H45A 2.0544 no .
H11 H45B 3.1798 no .
H11 H47 3.2115 no .
H14 H15 2.2836 no .
H14 H22 2.2929 no .
H15 H17 2.4928 no .
H17 H18 2.3069 no .
H18 H19 2.3540 no .
H19 H20 2.3184 no .
H19 H51 3.3050 no .
H20 H45B 2.2997 no .
H20 H51 2.4181 no .
H22 H53A 2.2316 no .
H22 H53B 3.3093 no .
H22 H59 2.8698 no .
H25 H26 2.3719 no .
H25 H33 2.3146 no .
H26 H28 2.4406 no .
H28 H29 2.1952 no .
H29 H30 2.3516 no .
H30 H31 2.3365 no .
H31 H47 2.4472 no .
H31 H52B 2.2844 no .
H33 H55 3.1514 no .
H33 H60A 2.1429 no .
H33 H60B 3.2685 no .
H36 H37 2.2795 no .
H36 H44 2.2799 no .
H37 H39 2.4521 no .
H39 H40 2.3070 no .
H40 H41 2.3395 no .
H41 H42 2.3162 no .
H41 H57 3.4927 no .
H42 H57 2.6068 no .
H42 H60B 2.2811 no .
H44 H49 2.7566 no .
H44 H52A 2.2311 no .
H44 H52B 3.3043 no .
H45A H47 3.2414 no .
H45A H51 2.8123 no .
H45B H47 3.4679 no .
H45B H51 2.5249 no .
H47 H52B 2.5850 no .
H49 H50 2.3222 no .
H49 H52A 2.3660 no .
H49 H52B 3.4477 no .
H50 H51 2.3272 no .
H53A H59 2.3736 no .
H53B H55 2.6063 no .
H53B H59 3.4328 no .
H55 H60A 3.2847 no .
H55 H60B 3.4942 no .
H57 H58 2.3112 no .
H57 H60A 2.7640 no .
H57 H60B 2.5244 no .
H58 H59 2.3437 no .
Pd1 H3 3.4420 no 3_755
Pd1 H4 3.4253 no 3_755
Pd2 H17 3.1541 no 7_655
Cl1 H8 3.4625 no .
Cl1 H25 3.3058 no .
Cl1 H26 3.4201 no 6_755
Cl1 H33 3.3788 no .
Cl1 H37 3.5465 no 2_755
Cl1 H49 3.0464 no 5_555
Cl1 H50 3.4407 no 5_555
Cl2 H25 3.4717 no 6_755
Cl2 H26 3.3525 no 6_755
Cl2 H28 3.2218 no 1_565
Cl2 H29 3.5665 no 1_565
Cl2 H36 2.8987 no 5_555
Cl2 H44 3.3303 no 5_555
Cl2 H49 3.4725 no 5_555
Cl3 H8 3.3756 no .
Cl3 H22 3.4143 no 3_765
Cl3 H29 3.4268 no 1_565
Cl3 H33 3.3996 no .
Cl3 H53A 3.3250 no 3_765
Cl3 H60A 2.9742 no .
O2 H4 3.0502 no 3_755
O2 H6 3.3852 no 3_755
O2 H15 3.3518 no 7_655
O3 H52A 3.2554 no 2_755
O3 H52B 3.2245 no 2_755
O4 H17 3.0290 no 7_655
O4 H18 3.3017 no 7_655
O4 H60B 3.2559 no 2_755
N2 H3 3.2676 no 3_755
N2 H4 3.5570 no 3_755
N2 H17 3.5609 no 7_655
N4 H15 3.2934 no 7_655
N4 H17 3.2653 no 7_655
C4 H45B 3.6000 no 3_755
C5 H45B 2.9339 no 3_755
C6 H20 3.1498 no 3_755
C6 H37 3.4018 no 5_545
C6 H39 3.2466 no 5_545
C6 H45B 2.7816 no 3_755
C7 H20 3.4875 no 3_755
C7 H39 3.1815 no 5_545
C7 H45B 3.0539 no 3_755
C7 H50 3.1801 no 5_555
C8 H45A 3.3818 no 3_755
C8 H45B 3.4292 no 3_755
C8 H50 3.3420 no 5_555
C9 H45A 3.3132 no 3_755
C9 H45B 3.5497 no 3_755
C9 H59 3.5380 no 3_765
C10 H45A 3.4852 no 3_755
C10 H45B 3.3149 no 3_755
C12 H4 3.1343 no 3_755
C12 H6 3.5263 no 3_755
C12 H15 3.5248 no 7_655
C13 H4 3.3883 no 3_755
C15 H44 3.4968 no 7_655
C18 H22 3.4945 no 7_655
C20 H6 3.0057 no 3_755
C20 H14 3.4593 no 7_655
C21 H6 3.3381 no 3_755
C22 H4 3.5679 no 3_755
C23 H52A 2.6520 no 2_755
C23 H52B 3.2528 no 2_755
C24 H44 3.1864 no 2_755
C24 H52A 3.0098 no 2_755
C25 H44 3.0743 no 2_755
C25 H52A 3.2643 no 2_755
C26 H37 3.2902 no 5_545
C26 H44 3.5635 no 2_755
C26 H52A 3.0993 no 2_755
C27 H52A 2.8245 no 2_755
C28 H40 3.2689 no 2_745
C29 H40 3.2366 no 2_745
C29 H57 3.2791 no 1_545
C30 H41 3.4445 no 1_545
C30 H41 3.4965 no 2_745
C30 H57 2.8726 no 1_545
C31 H52A 3.2265 no 2_755
C31 H52B 3.4444 no 2_755
C32 H52A 2.5745 no 2_755
C32 H52B 3.3295 no 2_755
C33 H44 3.5715 no 2_755
C34 H17 3.1194 no 7_655
C34 H18 3.4334 no 7_655
C34 H60A 3.3704 no 2_755
C34 H60B 3.3552 no 2_755
C35 H17 3.2363 no 7_655
C35 H33 3.3660 no 2_755
C36 H33 3.4885 no 2_755
C36 H61 3.4004 no 2_755
C37 H6 3.0942 no 5_455
C37 H26 3.3230 no 5_455
C37 H61 2.7451 no 2_755
C38 H6 3.3745 no 5_455
C38 H61 2.9500 no 2_755
C39 H6 3.2834 no 5_455
C39 H7 3.1747 no 5_455
C39 H29 3.3038 no 2_765
C39 H61 3.2571 no 2_755
C40 H7 3.4568 no 5_455
C40 H29 3.0888 no 2_765
C40 H49 3.5800 no 1_565
C41 H29 3.3983 no 2_765
C41 H30 3.4366 no 1_565
C41 H30 3.5970 no 2_765
C42 H18 3.4259 no 7_655
C42 H60B 3.5475 no 2_755
C43 H18 3.4801 no 7_655
C43 H60A 3.3232 no 2_755
C43 H60B 3.4782 no 2_755
C44 H15 3.1127 no 7_655
C44 H17 3.3039 no 7_655
C46 H15 3.2702 no 7_655
C47 H15 2.9833 no 7_655
C48 H15 2.8521 no 7_655
C48 H40 3.4760 no 1_545
C49 H14 3.3369 no 7_655
C49 H15 2.9598 no 7_655
C49 H40 2.7475 no 1_545
C50 H7 3.2173 no 5_445
C50 H14 3.0020 no 7_655
C50 H15 3.2355 no 7_655
C50 H40 2.9905 no 1_545
C51 H14 3.5232 no 7_655
C51 H15 3.3831 no 7_655
C53 H3 3.4669 no 3_755
C53 H59 3.2553 no 3_765
C54 H18 3.0122 no 7_655
C54 H59 3.3413 no 3_765
C55 H17 3.5545 no 7_655
C55 H18 2.9723 no 7_655
C56 H18 2.9241 no 7_655
C57 H18 2.9066 no 7_655
C57 H30 3.1533 no 1_565
C58 H18 2.9354 no 7_655
C58 H53A 3.1496 no 3_765
C58 H53B 3.4199 no 3_765
C59 H18 3.0086 no 7_655
C59 H53A 3.0213 no 3_765
C59 H53B 3.2890 no 3_765
C59 H59 3.5459 no 3_765
C61 H29 3.5553 no 1_565
C61 H33 3.4719 no .
C61 H37 3.4188 no 2_755
C61 H60A 3.3934 no .
H3 Pd1 3.4420 no 3_755
H3 N2 3.2676 no 3_755
H3 C53 3.4669 no 3_755
H3 H53A 3.3512 no 3_755
H3 H53B 3.1737 no 3_755
H3 H58 3.5477 no 1_545
H4 Pd1 3.4253 no 3_755
H4 O2 3.0502 no 3_755
H4 N2 3.5570 no 3_755
H4 C12 3.1343 no 3_755
H4 C13 3.3883 no 3_755
H4 C22 3.5679 no 3_755
H4 H37 3.4167 no 5_545
H6 O2 3.3852 no 3_755
H6 C12 3.5263 no 3_755
H6 C20 3.0057 no 3_755
H6 C21 3.3381 no 3_755
H6 C37 3.0942 no 5_545
H6 C38 3.3745 no 5_545
H6 C39 3.2834 no 5_545
H6 H20 2.7864 no 3_755
H6 H37 2.7562 no 5_545
H6 H39 2.9611 no 5_545
H6 H45B 3.0980 no 3_755
H7 C39 3.1747 no 5_545
H7 C40 3.4568 no 5_545
H7 C50 3.2173 no 5_555
H7 H20 3.4107 no 3_755
H7 H39 2.8435 no 5_545
H7 H40 3.3533 no 5_545
H7 H45B 3.5110 no 3_755
H7 H50 2.4764 no 5_555
H8 Cl1 3.4625 no .
H8 Cl3 3.3756 no .
H8 H50 2.8121 no 5_555
H8 H59 3.1803 no 3_765
H9 H59 2.8817 no 3_765
H11 H53B 3.5238 no 3_755
H11 H58 2.7262 no 1_545
H14 C20 3.4593 no 7_655
H14 C49 3.3369 no 7_655
H14 C50 3.0020 no 7_655
H14 C51 3.5232 no 7_655
H14 H49 3.5018 no 7_655
H14 H50 2.9564 no 7_655
H15 O2 3.3518 no 7_655
H15 N4 3.2934 no 7_655
H15 C12 3.5248 no 7_655
H15 C44 3.1127 no 7_655
H15 C46 3.2702 no 7_655
H15 C47 2.9833 no 7_655
H15 C48 2.8521 no 7_655
H15 C49 2.9598 no 7_655
H15 C50 3.2355 no 7_655
H15 C51 3.3831 no 7_655
H15 H44 3.0916 no 7_655
H15 H47 3.4310 no 7_655
H15 H49 3.4032 no 7_655
H17 Pd2 3.1541 no 7_655
H17 O4 3.0290 no 7_655
H17 N2 3.5609 no 7_655
H17 N4 3.2653 no 7_655
H17 C34 3.1194 no 7_655
H17 C35 3.2363 no 7_655
H17 C44 3.3039 no 7_655
H17 C55 3.5545 no 7_655
H17 H55 3.4957 no 7_655
H18 O4 3.3017 no 7_655
H18 C34 3.4334 no 7_655
H18 C42 3.4259 no 7_655
H18 C43 3.4801 no 7_655
H18 C54 3.0122 no 7_655
H18 C55 2.9723 no 7_655
H18 C56 2.9241 no 7_655
H18 C57 2.9066 no 7_655
H18 C58 2.9354 no 7_655
H18 C59 3.0086 no 7_655
H18 H22 3.5524 no 7_655
H18 H42 3.3036 no 7_655
H18 H55 3.5303 no 7_655
H18 H57 3.4376 no 7_655
H18 H58 3.4654 no 7_655
H18 H59 3.5845 no 7_655
H20 C6 3.1498 no 3_755
H20 C7 3.4875 no 3_755
H20 H6 2.7864 no 3_755
H20 H7 3.4107 no 3_755
H22 Cl3 3.4143 no 3_765
H22 C18 3.4945 no 7_655
H22 H18 3.5524 no 7_655
H25 Cl1 3.3058 no .
H25 Cl2 3.4717 no 6_745
H25 H36 3.2858 no 2_755
H25 H39 3.3502 no 5_545
H25 H44 3.2401 no 2_755
H26 Cl1 3.4201 no 6_745
H26 Cl2 3.3525 no 6_745
H26 C37 3.3230 no 5_545
H26 H37 2.3854 no 5_545
H26 H39 3.4702 no 5_545
H26 H61 3.5778 no 6_745
H28 Cl2 3.2218 no 1_545
H28 H36 3.5281 no 5_545
H28 H37 3.4297 no 5_545
H28 H40 3.3639 no 2_745
H29 Cl2 3.5665 no 1_545
H29 Cl3 3.4268 no 1_545
H29 C39 3.3038 no 2_745
H29 C40 3.0888 no 2_745
H29 C41 3.3983 no 2_745
H29 C61 3.5553 no 1_545
H29 H40 3.2745 no 2_745
H29 H57 2.9754 no 1_545
H29 H60A 3.4097 no 1_545
H29 H61 3.1606 no 1_545
H30 C41 3.4366 no 1_545
H30 C41 3.5970 no 2_745
H30 C57 3.1533 no 1_545
H30 H41 2.6809 no 1_545
H30 H41 3.4207 no 2_745
H30 H42 3.1061 no 1_545
H30 H57 2.2205 no 1_545
H31 H41 3.2275 no 1_545
H31 H52A 3.5931 no 2_755
H31 H52B 3.4228 no 2_755
H33 Cl1 3.3788 no .
H33 Cl3 3.3996 no .
H33 C35 3.3660 no 2_755
H33 C36 3.4885 no 2_755
H33 C61 3.4719 no .
H33 H61 3.1479 no .
H36 Cl2 2.8987 no 5_445
H36 H25 3.2858 no 2_755
H36 H28 3.5281 no 5_455
H37 Cl1 3.5465 no 2_755
H37 C6 3.4018 no 5_455
H37 C26 3.2902 no 5_455
H37 C61 3.4188 no 2_755
H37 H4 3.4167 no 5_455
H37 H6 2.7562 no 5_455
H37 H26 2.3854 no 5_455
H37 H28 3.4297 no 5_455
H37 H61 2.7264 no 2_755
H39 C6 3.2466 no 5_455
H39 C7 3.1815 no 5_455
H39 H6 2.9611 no 5_455
H39 H7 2.8435 no 5_455
H39 H25 3.3502 no 5_455
H39 H26 3.4702 no 5_455
H39 H61 3.2401 no 2_755
H40 C28 3.2689 no 2_765
H40 C29 3.2366 no 2_765
H40 C48 3.4760 no 1_565
H40 C49 2.7475 no 1_565
H40 C50 2.9905 no 1_565
H40 H7 3.3533 no 5_455
H40 H28 3.3639 no 2_765
H40 H29 3.2745 no 2_765
H40 H49 2.6441 no 1_565
H40 H50 3.0569 no 1_565
H41 C30 3.4445 no 1_565
H41 C30 3.4965 no 2_765
H41 H30 2.6809 no 1_565
H41 H30 3.4207 no 2_765
H41 H31 3.2275 no 1_565
H42 H18 3.3036 no 7_655
H42 H30 3.1061 no 1_565
H42 H42 3.5494 no 2_755
H42 H60B 3.4177 no 2_755
H44 Cl2 3.3303 no 5_445
H44 C15 3.4968 no 7_655
H44 C24 3.1864 no 2_755
H44 C25 3.0743 no 2_755
H44 C26 3.5635 no 2_755
H44 C33 3.5715 no 2_755
H44 H15 3.0916 no 7_655
H44 H25 3.2401 no 2_755
H45A C8 3.3818 no 3_755
H45A C9 3.3132 no 3_755
H45A C10 3.4852 no 3_755
H45A H58 2.9395 no 1_545
H45B C4 3.6000 no 3_755
H45B C5 2.9339 no 3_755
H45B C6 2.7816 no 3_755
H45B C7 3.0539 no 3_755
H45B C8 3.4292 no 3_755
H45B C9 3.5497 no 3_755
H45B C10 3.3149 no 3_755
H45B H6 3.0980 no 3_755
H45B H7 3.5110 no 3_755
H47 H15 3.4310 no 7_655
H49 Cl1 3.0464 no 5_445
H49 Cl2 3.4725 no 5_445
H49 C40 3.5800 no 1_545
H49 H14 3.5018 no 7_655
H49 H15 3.4032 no 7_655
H49 H40 2.6441 no 1_545
H50 Cl1 3.4407 no 5_445
H50 C7 3.1801 no 5_445
H50 C8 3.3420 no 5_445
H50 H7 2.4764 no 5_445
H50 H8 2.8121 no 5_445
H50 H14 2.9564 no 7_655
H50 H40 3.0569 no 1_545
H52A O3 3.2554 no 2_755
H52A C23 2.6520 no 2_755
H52A C24 3.0098 no 2_755
H52A C25 3.2643 no 2_755
H52A C26 3.0993 no 2_755
H52A C27 2.8245 no 2_755
H52A C31 3.2265 no 2_755
H52A C32 2.5745 no 2_755
H52A H31 3.5931 no 2_755
H52B O3 3.2245 no 2_755
H52B C23 3.2528 no 2_755
H52B C31 3.4444 no 2_755
H52B C32 3.3295 no 2_755
H52B H31 3.4228 no 2_755
H52B H52B 3.0142 no 2_755
H53A Cl3 3.3250 no 3_765
H53A C58 3.1496 no 3_765
H53A C59 3.0213 no 3_765
H53A H3 3.3512 no 3_755
H53A H58 3.2711 no 3_765
H53A H59 3.0453 no 3_765
H53B C58 3.4199 no 3_765
H53B C59 3.2890 no 3_765
H53B H3 3.1737 no 3_755
H53B H11 3.5238 no 3_755
H53B H58 3.1586 no 3_765
H53B H59 2.9067 no 3_765
H55 H17 3.4957 no 7_655
H55 H18 3.5303 no 7_655
H57 C29 3.2791 no 1_565
H57 C30 2.8726 no 1_565
H57 H18 3.4376 no 7_655
H57 H29 2.9754 no 1_565
H57 H30 2.2205 no 1_565
H58 H3 3.5477 no 1_565
H58 H11 2.7262 no 1_565
H58 H18 3.4654 no 7_655
H58 H45A 2.9395 no 1_565
H58 H53A 3.2711 no 3_765
H58 H53B 3.1586 no 3_765
H59 C9 3.5380 no 3_765
H59 C53 3.2553 no 3_765
H59 C54 3.3413 no 3_765
H59 C59 3.5459 no 3_765
H59 H8 3.1803 no 3_765
H59 H9 2.8817 no 3_765
H59 H18 3.5845 no 7_655
H59 H53A 3.0453 no 3_765
H59 H53B 2.9067 no 3_765
H59 H59 3.5547 no 3_765
H60A Cl3 2.9742 no .
H60A C34 3.3704 no 2_755
H60A C43 3.3232 no 2_755
H60A C61 3.3934 no .
H60A H29 3.4097 no 1_565
H60A H61 2.8279 no .
H60B O4 3.2559 no 2_755
H60B C34 3.3552 no 2_755
H60B C42 3.5475 no 2_755
H60B C43 3.4782 no 2_755
H60B H42 3.4177 no 2_755
H61 C36 3.4004 no 2_755
H61 C37 2.7451 no 2_755
H61 C38 2.9500 no 2_755
H61 C39 3.2571 no 2_755
H61 H26 3.5778 no 6_755
H61 H29 3.1606 no 1_565
H61 H33 3.1479 no .
H61 H37 2.7264 no 2_755
H61 H39 3.2401 no 2_755
H61 H60A 2.8279 no .

loop_
_geom_torsion_atom_site_label_1
_geom_torsion_atom_site_label_2
_geom_torsion_atom_site_label_3
_geom_torsion_atom_site_label_4
_geom_torsion
_geom_torsion_publ_flag
O1 Pd1 N1 C11 -8.1(4) no
O1 Pd1 N1 C45 174.4(4) no
N1 Pd1 O1 C1 10.6(4) no
O1 Pd1 N2 C22 -178.7(5) no
O1 Pd1 N2 C53 3.3(4) no
N2 Pd1 O1 C1 -165.9(4) no
O2 Pd1 N1 C11 171.9(4) no
O2 Pd1 N1 C45 -5.6(4) no
N1 Pd1 O2 C12 -175.8(4) no
O2 Pd1 N2 C22 1.3(5) no
O2 Pd1 N2 C53 -176.7(4) no
N2 Pd1 O2 C12 0.7(4) no
O3 Pd2 N3 C33 -11.4(5) no
O3 Pd2 N3 C60 168.8(5) no
N3 Pd2 O3 C23 14.9(5) no
O3 Pd2 N4 C44 -174.9(4) no
O3 Pd2 N4 C52 7.1(4) no
N4 Pd2 O3 C23 -164.8(5) no
O4 Pd2 N3 C33 169.3(5) no
O4 Pd2 N3 C60 -10.4(4) no
N3 Pd2 O4 C34 174.2(4) no
O4 Pd2 N4 C44 4.3(4) no
O4 Pd2 N4 C52 -173.7(4) no
N4 Pd2 O4 C34 -6.2(4) no
Pd1 O1 C1 C2 -8.0(9) no
Pd1 O1 C1 C10 172.2(3) no
Pd1 O2 C12 C13 -2.0(9) no
Pd1 O2 C12 C21 176.8(3) no
Pd2 O3 C23 C24 -9.6(10) no
Pd2 O3 C23 C32 169.3(4) no
Pd2 O4 C34 C35 4.6(8) no
Pd2 O4 C34 C43 -174.6(3) no
Pd1 N1 C11 C2 3.4(9) no
Pd1 N1 C45 C46 -78.7(5) no
C11 N1 C45 C46 103.6(6) no
C45 N1 C11 C2 -179.0(5) no
Pd1 N2 C22 C13 -2.3(10) no
Pd1 N2 C53 C54 -101.9(5) no
C22 N2 C53 C54 80.0(7) no
C53 N2 C22 C13 175.8(6) no
Pd2 N3 C33 C24 3.9(10) no
Pd2 N3 C60 C56 -82.9(9) no
C33 N3 C60 C56 97.3(8) no
C60 N3 C33 C24 -176.4(7) no
Pd2 N4 C44 C35 -1.0(9) no
Pd2 N4 C52 C48 -101.8(8) no
C44 N4 C52 C48 80.1(9) no
C52 N4 C44 C35 177.0(6) no
O1 C1 C2 C3 179.7(5) no
O1 C1 C2 C11 -0.7(10) no
O1 C1 C10 C5 -178.9(5) no
O1 C1 C10 C9 0.4(9) no
C2 C1 C10 C5 1.2(8) no
C2 C1 C10 C9 -179.5(5) no
C10 C1 C2 C3 -0.5(8) no
C10 C1 C2 C11 179.2(5) no
C1 C2 C3 C4 -0.6(9) no
C1 C2 C11 N1 3.0(10) no
C3 C2 C11 N1 -177.3(6) no
C11 C2 C3 C4 179.7(5) no
C2 C3 C4 C5 0.9(9) no
C3 C4 C5 C6 -179.1(6) no
C3 C4 C5 C10 -0.1(9) no
C4 C5 C6 C7 179.8(6) no
C4 C5 C10 C1 -1.0(9) no
C4 C5 C10 C9 179.7(5) no
C6 C5 C10 C1 178.1(5) no
C6 C5 C10 C9 -1.2(9) no
C10 C5 C6 C7 0.8(9) no
C5 C6 C7 C8 -0.4(11) no
C6 C7 C8 C9 0.4(12) no
C7 C8 C9 C10 -0.8(12) no
C8 C9 C10 C1 -178.0(7) no
C8 C9 C10 C5 1.2(10) no
O2 C12 C13 C14 -176.5(5) no
O2 C12 C13 C22 1.3(10) no
O2 C12 C21 C16 176.1(5) no
O2 C12 C21 C20 -3.1(9) no
C13 C12 C21 C16 -5.1(9) no
C13 C12 C21 C20 175.8(5) no
C21 C12 C13 C14 4.8(9) no
C21 C12 C13 C22 -177.4(5) no
C12 C13 C14 C15 -1.9(10) no
C12 C13 C22 N2 1.1(11) no
C14 C13 C22 N2 178.9(6) no
C22 C13 C14 C15 -179.9(6) no
C13 C14 C15 C16 -0.8(10) no
C14 C15 C16 C17 -178.6(6) no
C14 C15 C16 C21 0.4(10) no
C15 C16 C17 C18 178.1(6) no
C15 C16 C21 C12 2.5(9) no
C15 C16 C21 C20 -178.3(5) no
C17 C16 C21 C12 -178.4(5) no
C17 C16 C21 C20 0.8(9) no
C21 C16 C17 C18 -1.0(9) no
C16 C17 C18 C19 0.5(10) no
C17 C18 C19 C20 0.1(11) no
C18 C19 C20 C21 -0.3(11) no
C19 C20 C21 C12 179.0(6) no
C19 C20 C21 C16 -0.1(10) no
O3 C23 C24 C25 176.4(6) no
O3 C23 C24 C33 -3.9(13) no
O3 C23 C32 C27 -174.7(6) no
O3 C23 C32 C31 1.3(11) no
C24 C23 C32 C27 4.3(11) no
C24 C23 C32 C31 -179.7(7) no
C32 C23 C24 C25 -2.6(11) no
C32 C23 C24 C33 177.1(7) no
C23 C24 C25 C26 0.1(11) no
C23 C24 C33 N3 6.8(13) no
C25 C24 C33 N3 -173.5(7) no
C33 C24 C25 C26 -179.6(7) no
C24 C25 C26 C27 1.0(13) no
C25 C26 C27 C28 177.3(8) no
C25 C26 C27 C32 0.6(15) no
C26 C27 C28 C29 179.2(9) no
C26 C27 C32 C23 -3.3(13) no
C26 C27 C32 C31 -179.4(8) no
C28 C27 C32 C23 179.9(8) no
C28 C27 C32 C31 3.7(13) no
C32 C27 C28 C29 -4.2(15) no
C27 C28 C29 C30 2(2) no
C28 C29 C30 C31 1(3) no
C29 C30 C31 C32 -1.1(19) no
C30 C31 C32 C23 -177.4(10) no
C30 C31 C32 C27 -1.2(16) no
O4 C34 C35 C36 -178.4(5) no
O4 C34 C35 C44 0.9(9) no
O4 C34 C43 C38 178.5(5) no
O4 C34 C43 C42 0.6(8) no
C35 C34 C43 C38 -0.7(8) no
C35 C34 C43 C42 -178.6(5) no
C43 C34 C35 C36 0.7(8) no
C43 C34 C35 C44 -179.9(5) no
C34 C35 C36 C37 -0.5(11) no
C34 C35 C44 N4 -2.8(10) no
C36 C35 C44 N4 176.6(7) no
C44 C35 C36 C37 -179.9(6) no
C35 C36 C37 C38 0.3(13) no
C36 C37 C38 C39 178.0(7) no
C36 C37 C38 C43 -0.3(11) no
C37 C38 C39 C40 -178.2(6) no
C37 C38 C43 C34 0.5(9) no
C37 C38 C43 C42 178.5(6) no
C39 C38 C43 C34 -177.8(5) no
C39 C38 C43 C42 0.1(9) no
C43 C38 C39 C40 0.1(9) no
C38 C39 C40 C41 -0.7(13) no
C39 C40 C41 C42 1.0(19) no
C40 C41 C42 C43 -1(2) no
C41 C42 C43 C34 178.1(10) no
C41 C42 C43 C38 0.1(15) no
N1 C45 C46 C47 -15.0(7) no
N1 C45 C46 C51 166.9(4) no
C45 C46 C47 C48 -176.6(5) no
C45 C46 C51 C50 178.5(5) no
C47 C46 C51 C50 0.4(9) no
C51 C46 C47 C48 1.4(8) no
C46 C47 C48 C49 -2.7(9) no
C46 C47 C48 C52 177.1(5) no
C47 C48 C49 C50 2.1(10) no
C47 C48 C52 N4 76.2(10) no
C49 C48 C52 N4 -103.9(9) no
C52 C48 C49 C50 -177.7(6) no
C48 C49 C50 C51 -0.3(11) no
C49 C50 C51 C46 -1.0(11) no
N2 C53 C54 C55 72.6(7) no
N2 C53 C54 C59 -108.6(7) no
C53 C54 C55 C56 179.8(6) no
C53 C54 C59 C58 179.8(7) no
C55 C54 C59 C58 -1.3(13) no
C59 C54 C55 C56 1.0(11) no
C54 C55 C56 C57 -0.8(12) no
C54 C55 C56 C60 -177.0(7) no
C55 C56 C57 C58 0.9(15) no
C55 C56 C60 N3 -13.9(12) no
C57 C56 C60 N3 169.8(9) no
C60 C56 C57 C58 177.3(9) no
C56 C57 C58 C59 -1.2(19) no
C57 C58 C59 C54 1.5(18) no
